data_7715342
loop_
_publ_author_name
'Aguado, Sergio'
'Garc&#xed;a-&#xc1;lvarez, Pablo'
'Cabeza, Javier A.'
'Casarrubios, Luis'
'Sierra, Miguel A.'

_publ_section_title
;
 A cross-metathesis approach for polymetallic [FeFe]-hydrogenase mimics.
;
_journal_issue 8
_journal_name_full 'Dalton transactions (Cambridge, England : 2003)'
_journal_page_first 3756
_journal_page_last 3764
_journal_paper_doi 10.1039/d3dt04197b
_journal_volume 53
_journal_year 2024
_chemical_formula_sum 'C24 H14 Fe2 Mn N O9 S2'
_chemical_formula_weight 691.12
_space_group_crystal_system triclinic
_space_group_IT_number 2
_space_group_name_Hall '-P 1'
_space_group_name_H-M_alt 'P -1'
_atom_sites_solution_hydrogens geom
_audit_creation_method SHELXL-2014
_audit_update_record
;
2023-11-17 deposited with the CCDC.	2024-01-23 downloaded from the CCDC.
;
_cell_angle_alpha 87.141(4)
_cell_angle_beta 89.136(4)
_cell_angle_gamma 78.009(4)
_cell_formula_units_Z 2
_cell_length_a 9.1461(4)
_cell_length_b 10.6933(6)
_cell_length_c 13.8344(7)
_cell_measurement_reflns_used 7243
_cell_measurement_temperature 150(2)
_cell_measurement_theta_max 69.5270
_cell_measurement_theta_min 4.2260
_cell_volume 1321.85(12)
_computing_cell_refinement 'CrysAlisPro 1.171.38.46 (Rigaku Oxford Diffraction, 2015)'
_computing_data_collection 'CrysAlisPro 1.171.38.46 (Rigaku Oxford Diffraction, 2015)'
_computing_data_reduction 'CrysAlisPro 1.171.38.46 (Rigaku Oxford Diffraction, 2015)'
_computing_molecular_graphics 'MERCURY (Cambridge Crystallographic Data Centre: Cambridge, UK, 2022)'
_computing_publication_material 'SHELXL-2014 (Sheldrick, 2014)'
_computing_structure_refinement 'SHELXL-2014 (Sheldrick, 2014)'
_computing_structure_solution 'SIR-97 (Giacovazzo, 1999)'
_diffrn_ambient_temperature 150(2)
_diffrn_measured_fraction_theta_full 0.995
_diffrn_measured_fraction_theta_max 0.977
_diffrn_measurement_device_type 'Xcalibur, Onyx, Nova'
_diffrn_radiation_type CuK\a
_diffrn_radiation_wavelength 1.5418
_diffrn_reflns_av_R_equivalents 0.0317
_diffrn_reflns_av_unetI/netI 0.0321
_diffrn_reflns_Laue_measured_fraction_full 0.995
_diffrn_reflns_Laue_measured_fraction_max 0.977
_diffrn_reflns_limit_h_max 11
_diffrn_reflns_limit_h_min -7
_diffrn_reflns_limit_k_max 12
_diffrn_reflns_limit_k_min -12
_diffrn_reflns_limit_l_max 16
_diffrn_reflns_limit_l_min -16
_diffrn_reflns_number 11155
_diffrn_reflns_point_group_measured_fraction_full 0.995
_diffrn_reflns_point_group_measured_fraction_max 0.977
_diffrn_reflns_theta_full 67.680
_diffrn_reflns_theta_max 69.685
_diffrn_reflns_theta_min 3.198
_exptl_absorpt_coefficient_mu 14.467
_exptl_absorpt_correction_T_max 0.05473
_exptl_absorpt_correction_T_min 0.00421
_exptl_absorpt_correction_type sphere
_exptl_absorpt_process_details
;
CrysAlisPro 1.171.38.46 (Rigaku Oxford Diffraction, 2015)
Spherical absorption correction
 using equivalent radius and absorption coefficient.
Empirical absorption correction using spherical harmonics,
 implemented in SCALE3 ABSPACK scaling algorithm.
;
_exptl_crystal_colour 'clear dark red'
_exptl_crystal_density_diffrn 1.736
_exptl_crystal_description block
_exptl_crystal_F_000 692
_exptl_crystal_size_max 0.162
_exptl_crystal_size_mid 0.148
_exptl_crystal_size_min 0.138
_exptl_crystal_size_rad 0.15
_refine_diff_density_max 1.130
_refine_diff_density_min -0.451
_refine_diff_density_rms 0.212
_refine_ls_extinction_method none
_refine_ls_goodness_of_fit_ref 1.105
_refine_ls_hydrogen_treatment constr
_refine_ls_matrix_type full
_refine_ls_number_parameters 352
_refine_ls_number_reflns 4865
_refine_ls_number_restraints 0
_refine_ls_restrained_S_all 1.105
_refine_ls_R_factor_all 0.0753
_refine_ls_R_factor_gt 0.0728
_refine_ls_shift/su_max 0.000
_refine_ls_shift/su_mean 0.000
_refine_ls_structure_factor_coef Fsqd
_refine_ls_weighting_details 'w=1/[\s^2^(Fo^2^)+(0.1415P)^2^] where P=(Fo^2^+2Fc^2^)/3'
_refine_ls_weighting_scheme calc
_refine_ls_wR_factor_gt 0.1749
_refine_ls_wR_factor_ref 0.1859
_reflns_Friedel_coverage 0.000
_reflns_number_gt 4463
_reflns_number_total 4865
_reflns_threshold_expression 'I > 2\s(I)'
_cod_data_source_file d3dt04197b2.cif
_cod_data_source_block 12c
_cod_database_code 7715342
_shelx_space_group_comment
;
The symmetry employed for this shelxl refinement is uniquely defined
by the following loop, which should always be used as a source of
symmetry information in preference to the above space-group names.
They are only intended as comments.
;
_shelxl_version_number 2014-3

loop_
_space_group_symop_operation_xyz
'x, y, z'
'-x, -y, -z'

loop_
_atom_site_label
_atom_site_type_symbol
_atom_site_fract_x
_atom_site_fract_y
_atom_site_fract_z
_atom_site_U_iso_or_equiv
_atom_site_adp_type
_atom_site_occupancy
_atom_site_site_symmetry_order
_atom_site_calc_flag
_atom_site_refinement_flags_posn
_atom_site_refinement_flags_adp
_atom_site_refinement_flags_occupancy
_atom_site_disorder_assembly
_atom_site_disorder_group
C1 C 0.7112(5) -0.1271(5) 0.8524(3) 0.0706(10) Uani 1 1 d . . . . .
H1A H 0.7431 -0.2215 0.8582 0.085 Uiso 1 1 calc R U . . .
H1B H 0.6640 -0.0985 0.9146 0.085 Uiso 1 1 calc R U . . .
C2 C 0.5240(5) 0.0353(5) 0.7795(4) 0.0753(11) Uani 1 1 d . . . . .
H2A H 0.4796 0.0496 0.8447 0.090 Uiso 1 1 calc R U . . .
H2B H 0.4406 0.0479 0.7328 0.090 Uiso 1 1 calc R U . . .
C3 C 0.6159(5) -0.1623(4) 0.6933(3) 0.0664(9) Uani 1 1 d . . . . .
C4 C 0.5139(5) -0.1287(5) 0.6179(4) 0.0768(11) Uani 1 1 d . . . . .
H4 H 0.4399 -0.0522 0.6210 0.092 Uiso 1 1 calc R U . . .
C5 C 0.5171(6) -0.2034(5) 0.5388(4) 0.0811(12) Uani 1 1 d . . . . .
H5 H 0.4441 -0.1776 0.4896 0.097 Uiso 1 1 calc R U . . .
C6 C 0.6231(6) -0.3140(5) 0.5293(3) 0.0759(11) Uani 1 1 d . . . . .
C7 C 0.7292(6) -0.3471(5) 0.6025(4) 0.0780(11) Uani 1 1 d . . . . .
H7 H 0.8052 -0.4220 0.5972 0.094 Uiso 1 1 calc R U . . .
C8 C 0.7273(6) -0.2742(5) 0.6828(4) 0.0743(10) Uani 1 1 d . . . . .
H8 H 0.8015 -0.2996 0.7312 0.089 Uiso 1 1 calc R U . . .
C9 C 0.6151(6) -0.3919(5) 0.4455(4) 0.0788(11) Uani 1 1 d . . . . .
H9 H 0.5258 -0.3698 0.4087 0.095 Uiso 1 1 calc R U . . .
C10 C 0.7161(6) -0.4880(5) 0.4154(4) 0.0755(10) Uani 1 1 d . . . . .
H10 H 0.8078 -0.5111 0.4496 0.091 Uiso 1 1 calc R U . . .
C11 C 0.6953(6) -0.5620(4) 0.3320(3) 0.0727(10) Uani 1 1 d . . . . .
C12 C 0.8012(6) -0.6686(5) 0.3017(4) 0.0755(11) Uani 1 1 d . . . . .
H12 H 0.8963 -0.7009 0.3301 0.091 Uiso 1 1 calc R U . . .
C13 C 0.7423(6) -0.7190(4) 0.2222(4) 0.0747(10) Uani 1 1 d . . . . .
H13 H 0.7907 -0.7917 0.1886 0.090 Uiso 1 1 calc R U . . .
C14 C 0.6006(6) -0.6441(5) 0.2010(4) 0.0757(11) Uani 1 1 d . . . . .
H14 H 0.5358 -0.6568 0.1510 0.091 Uiso 1 1 calc R U . . .
C15 C 0.5720(5) -0.5455(5) 0.2686(4) 0.0746(10) Uani 1 1 d . . . . .
H15 H 0.4848 -0.4796 0.2708 0.089 Uiso 1 1 calc R U . . .
C101 C 0.7857(5) 0.3248(5) 0.8508(4) 0.0755(10) Uani 1 1 d . . . . .
C102 C 1.0006(5) 0.1437(4) 0.9073(3) 0.0681(9) Uani 1 1 d . . . . .
C103 C 0.7111(6) 0.1398(5) 0.9746(3) 0.0731(10) Uani 1 1 d . . . . .
C201 C 1.0646(5) 0.0432(4) 0.6995(3) 0.0662(9) Uani 1 1 d . . . . .
C202 C 0.8645(6) 0.2211(5) 0.6301(4) 0.0803(11) Uani 1 1 d . . . . .
C203 C 0.8482(5) -0.0198(5) 0.5928(3) 0.0697(10) Uani 1 1 d . . . . .
C301 C 0.8382(8) -0.3983(6) 0.2238(4) 0.0964(17) Uani 1 1 d . . . . .
C302 C 0.9228(6) -0.5856(5) 0.1089(4) 0.0785(11) Uani 1 1 d . . . . .
C303 C 0.6666(6) -0.4307(6) 0.0852(4) 0.0863(13) Uani 1 1 d . . . . .
Fe1 Fe 0.81355(7) 0.15342(6) 0.86344(4) 0.0611(2) Uani 1 1 d . . . . .
Fe2 Fe 0.86609(6) 0.07354(6) 0.69653(4) 0.0582(2) Uani 1 1 d . . . . .
Mn1 Mn 0.76367(7) -0.52828(6) 0.18370(5) 0.0639(2) Uani 1 1 d . . . . .
N1 N 0.6023(4) -0.0939(4) 0.7775(3) 0.0708(8) Uani 1 1 d . . . . .
O101 O 0.7676(5) 0.4344(4) 0.8433(4) 0.1016(12) Uani 1 1 d . . . . .
O102 O 1.1200(4) 0.1358(4) 0.9314(3) 0.0827(9) Uani 1 1 d . . . . .
O103 O 0.6440(5) 0.1267(4) 1.0429(3) 0.0880(9) Uani 1 1 d . . . . .
O201 O 1.1914(4) 0.0251(4) 0.7035(3) 0.0890(10) Uani 1 1 d . . . . .
O202 O 0.8653(7) 0.3156(5) 0.5885(4) 0.1213(16) Uani 1 1 d . . . . .
O203 O 0.8468(5) -0.0716(4) 0.5239(3) 0.0931(11) Uani 1 1 d . . . . .
O301 O 0.8827(9) -0.3161(6) 0.2523(4) 0.148(3) Uani 1 1 d . . . . .
O302 O 1.0234(5) -0.6254(4) 0.0614(4) 0.1067(14) Uani 1 1 d . . . . .
O303 O 0.6022(6) -0.3672(6) 0.0246(4) 0.1223(17) Uani 1 1 d . . . . .
S1 S 0.88062(10) -0.05657(9) 0.83254(7) 0.0608(3) Uani 1 1 d . . . . .
S2 S 0.63565(10) 0.16065(10) 0.75069(7) 0.0656(3) Uani 1 1 d . . . . .

loop_
_atom_site_aniso_label
_atom_site_aniso_U_11
_atom_site_aniso_U_22
_atom_site_aniso_U_33
_atom_site_aniso_U_23
_atom_site_aniso_U_13
_atom_site_aniso_U_12
C1 0.075(2) 0.080(2) 0.064(2) -0.0040(18) 0.0086(18) -0.031(2)
C2 0.059(2) 0.082(3) 0.089(3) -0.024(2) 0.0092(19) -0.0188(18)
C3 0.062(2) 0.073(2) 0.070(2) -0.0102(17) 0.0107(17) -0.0265(17)
C4 0.071(2) 0.090(3) 0.070(2) -0.012(2) 0.0026(19) -0.015(2)
C5 0.077(3) 0.091(3) 0.075(3) -0.014(2) 0.002(2) -0.016(2)
C6 0.085(3) 0.082(3) 0.066(2) -0.0059(19) 0.006(2) -0.029(2)
C7 0.085(3) 0.072(2) 0.077(3) -0.007(2) 0.008(2) -0.015(2)
C8 0.077(3) 0.077(2) 0.071(2) -0.0074(19) 0.0024(19) -0.019(2)
C9 0.081(3) 0.083(3) 0.074(3) -0.001(2) 0.000(2) -0.020(2)
C10 0.079(3) 0.076(2) 0.071(2) 0.000(2) -0.002(2) -0.016(2)
C11 0.086(3) 0.075(2) 0.062(2) 0.0019(18) 0.0022(19) -0.028(2)
C12 0.084(3) 0.074(2) 0.070(2) 0.0046(19) -0.001(2) -0.023(2)
C13 0.086(3) 0.063(2) 0.078(3) -0.0043(18) 0.006(2) -0.023(2)
C14 0.079(3) 0.080(3) 0.076(3) -0.009(2) 0.002(2) -0.032(2)
C15 0.074(2) 0.076(2) 0.077(3) -0.0053(19) 0.010(2) -0.023(2)
C101 0.074(2) 0.074(3) 0.079(3) -0.007(2) -0.009(2) -0.017(2)
C102 0.074(2) 0.074(2) 0.057(2) -0.0016(17) -0.0035(17) -0.0190(19)
C103 0.078(3) 0.075(2) 0.068(2) -0.0119(18) 0.004(2) -0.0175(19)
C201 0.063(2) 0.073(2) 0.064(2) 0.0004(17) 0.0028(16) -0.0188(17)
C202 0.089(3) 0.082(3) 0.069(2) 0.007(2) -0.004(2) -0.017(2)
C203 0.067(2) 0.083(3) 0.063(2) -0.0057(18) 0.0090(17) -0.0242(19)
C301 0.131(5) 0.100(4) 0.075(3) -0.006(2) 0.015(3) -0.063(4)
C302 0.085(3) 0.072(2) 0.076(3) 0.006(2) 0.009(2) -0.013(2)
C303 0.084(3) 0.088(3) 0.083(3) 0.005(2) 0.002(2) -0.012(2)
Fe1 0.0611(4) 0.0660(4) 0.0577(4) -0.0048(3) -0.0009(2) -0.0163(3)
Fe2 0.0563(3) 0.0638(4) 0.0549(3) -0.0005(2) 0.0001(2) -0.0143(2)
Mn1 0.0695(4) 0.0634(4) 0.0607(4) -0.0017(3) -0.0002(3) -0.0182(3)
N1 0.0646(18) 0.084(2) 0.070(2) -0.0147(16) 0.0065(15) -0.0276(16)
O101 0.112(3) 0.073(2) 0.121(3) -0.0043(19) -0.026(2) -0.0216(19)
O102 0.0711(18) 0.107(2) 0.0732(18) -0.0013(16) -0.0129(14) -0.0251(16)
O103 0.099(2) 0.095(2) 0.0733(19) -0.0150(16) 0.0224(18) -0.0253(18)
O201 0.0601(17) 0.112(3) 0.096(2) -0.001(2) 0.0025(15) -0.0229(16)
O202 0.168(5) 0.086(3) 0.109(3) 0.032(2) -0.005(3) -0.032(3)
O203 0.107(3) 0.117(3) 0.0694(19) -0.0249(18) 0.0188(18) -0.053(2)
O301 0.234(7) 0.151(5) 0.104(3) -0.030(3) 0.032(4) -0.138(5)
O302 0.106(3) 0.087(2) 0.114(3) 0.015(2) 0.038(2) 0.001(2)
O303 0.112(3) 0.137(4) 0.104(3) 0.040(3) -0.015(2) -0.002(3)
S1 0.0611(5) 0.0641(5) 0.0582(5) 0.0007(4) 0.0009(4) -0.0160(4)
S2 0.0565(5) 0.0716(5) 0.0675(5) -0.0092(4) -0.0037(4) -0.0086(4)

loop_
_atom_type_symbol
_atom_type_description
_atom_type_scat_dispersion_real
_atom_type_scat_dispersion_imag
_atom_type_scat_source
C C 0.0181 0.0091 'International Tables Vol C Tables 4.2.6.8 and 6.1.1.4'
H H 0.0000 0.0000 'International Tables Vol C Tables 4.2.6.8 and 6.1.1.4'
Fe Fe -1.1336 3.1974 'International Tables Vol C Tables 4.2.6.8 and 6.1.1.4'
Mn Mn -0.5299 2.8052 'International Tables Vol C Tables 4.2.6.8 and 6.1.1.4'
N N 0.0311 0.0180 'International Tables Vol C Tables 4.2.6.8 and 6.1.1.4'
O O 0.0492 0.0322 'International Tables Vol C Tables 4.2.6.8 and 6.1.1.4'
S S 0.3331 0.5567 'International Tables Vol C Tables 4.2.6.8 and 6.1.1.4'

loop_
_geom_angle_atom_site_label_1
_geom_angle_atom_site_label_2
_geom_angle_atom_site_label_3
_geom_angle
_geom_angle_site_symmetry_1
_geom_angle_site_symmetry_3
_geom_angle_publ_flag
N1 C1 S1 114.2(3) . . ?
N1 C2 S2 116.5(3) . . ?
C4 C3 N1 121.6(4) . . ?
C4 C3 C8 116.4(4) . . ?
N1 C3 C8 121.8(4) . . ?
C5 C4 C3 122.0(5) . . ?
C6 C5 C4 121.7(5) . . ?
C5 C6 C7 117.1(5) . . ?
C5 C6 C9 118.7(5) . . ?
C7 C6 C9 124.2(5) . . ?
C8 C7 C6 122.0(5) . . ?
C7 C8 C3 120.6(5) . . ?
C10 C9 C6 128.0(5) . . ?
C9 C10 C11 123.7(5) . . ?
C12 C11 C15 107.0(4) . . ?
C12 C11 C10 123.9(5) . . ?
C15 C11 C10 129.1(5) . . ?
C12 C11 Mn1 69.9(3) . . ?
C15 C11 Mn1 69.3(3) . . ?
C10 C11 Mn1 126.7(3) . . ?
C11 C12 C13 108.6(4) . . ?
C11 C12 Mn1 72.0(3) . . ?
C13 C12 Mn1 70.2(3) . . ?
C14 C13 C12 108.7(4) . . ?
C14 C13 Mn1 70.9(3) . . ?
C12 C13 Mn1 71.2(3) . . ?
C13 C14 C15 107.1(4) . . ?
C13 C14 Mn1 70.7(3) . . ?
C15 C14 Mn1 70.4(2) . . ?
C11 C15 C14 108.7(4) . . ?
C11 C15 Mn1 72.3(3) . . ?
C14 C15 Mn1 70.5(3) . . ?
O101 C101 Fe1 179.6(5) . . ?
O102 C102 Fe1 177.3(4) . . ?
O103 C103 Fe1 176.8(4) . . ?
O201 C201 Fe2 178.3(4) . . ?
O202 C202 Fe2 179.0(6) . . ?
O203 C203 Fe2 173.2(4) . . ?
O301 C301 Mn1 177.6(5) . . ?
O302 C302 Mn1 178.1(5) . . ?
O303 C303 Mn1 178.0(6) . . ?
C101 Fe1 C103 99.0(2) . . ?
C101 Fe1 C102 90.5(2) . . ?
C103 Fe1 C102 101.8(2) . . ?
C101 Fe1 S2 88.98(16) . . ?
C103 Fe1 S2 102.03(16) . . ?
C102 Fe1 S2 155.91(14) . . ?
C101 Fe1 S1 161.90(17) . . ?
C103 Fe1 S1 98.95(16) . . ?
C102 Fe1 S1 88.02(15) . . ?
S2 Fe1 S1 85.13(4) . . ?
C101 Fe1 Fe2 106.14(17) . . ?
C103 Fe1 Fe2 145.55(15) . . ?
C102 Fe1 Fe2 101.13(14) . . ?
S2 Fe1 Fe2 56.15(3) . . ?
S1 Fe1 Fe2 56.63(3) . . ?
C201 Fe2 C202 89.8(2) . . ?
C201 Fe2 C203 97.4(2) . . ?
C202 Fe2 C203 96.5(2) . . ?
C201 Fe2 S2 153.87(15) . . ?
C202 Fe2 S2 87.68(19) . . ?
C203 Fe2 S2 108.74(14) . . ?
C201 Fe2 S1 86.39(14) . . ?
C202 Fe2 S1 154.87(18) . . ?
C203 Fe2 S1 108.58(15) . . ?
S2 Fe2 S1 85.00(4) . . ?
C201 Fe2 Fe1 98.70(15) . . ?
C202 Fe2 Fe1 100.03(18) . . ?
C203 Fe2 Fe1 156.88(13) . . ?
S2 Fe2 Fe1 56.33(3) . . ?
S1 Fe2 Fe1 56.24(3) . . ?
C301 Mn1 C302 93.4(3) . . ?
C301 Mn1 C303 91.9(3) . . ?
C302 Mn1 C303 92.1(2) . . ?
C301 Mn1 C13 142.9(3) . . ?
C302 Mn1 C13 91.1(2) . . ?
C303 Mn1 C13 124.7(2) . . ?
C301 Mn1 C15 109.3(2) . . ?
C302 Mn1 C15 155.0(2) . . ?
C303 Mn1 C15 97.3(2) . . ?
C13 Mn1 C15 64.52(19) . . ?
C301 Mn1 C14 148.3(2) . . ?
C302 Mn1 C14 117.4(2) . . ?
C303 Mn1 C14 94.0(2) . . ?
C13 Mn1 C14 38.4(2) . . ?
C15 Mn1 C14 39.09(19) . . ?
C301 Mn1 C12 104.6(2) . . ?
C302 Mn1 C12 100.7(2) . . ?
C303 Mn1 C12 158.3(2) . . ?
C13 Mn1 C12 38.5(2) . . ?
C15 Mn1 C12 64.2(2) . . ?
C14 Mn1 C12 64.60(19) . . ?
C301 Mn1 C11 88.1(2) . . ?
C302 Mn1 C11 136.7(2) . . ?
C303 Mn1 C11 131.1(2) . . ?
C13 Mn1 C11 64.36(19) . . ?
C15 Mn1 C11 38.4(2) . . ?
C14 Mn1 C11 64.89(18) . . ?
C12 Mn1 C11 38.2(2) . . ?
C3 N1 C2 122.1(4) . . ?
C3 N1 C1 120.6(4) . . ?
C2 N1 C1 112.6(4) . . ?
C1 S1 Fe1 107.20(16) . . ?
C1 S1 Fe2 112.92(15) . . ?
Fe1 S1 Fe2 67.13(3) . . ?
C2 S2 Fe2 111.36(14) . . ?
C2 S2 Fe1 110.71(18) . . ?
Fe2 S2 Fe1 67.52(3) . . ?

loop_
_geom_bond_atom_site_label_1
_geom_bond_atom_site_label_2
_geom_bond_distance
_geom_bond_site_symmetry_2
_geom_bond_publ_flag
C1 N1 1.428(6) . ?
C1 S1 1.870(4) . ?
C2 N1 1.420(6) . ?
C2 S2 1.871(5) . ?
C3 C4 1.392(7) . ?
C3 N1 1.397(6) . ?
C3 C8 1.413(7) . ?
C4 C5 1.384(7) . ?
C5 C6 1.375(8) . ?
C6 C7 1.395(8) . ?
C6 C9 1.472(7) . ?
C7 C8 1.387(7) . ?
C9 C10 1.311(8) . ?
C10 C11 1.469(7) . ?
C11 C12 1.410(7) . ?
C11 C15 1.415(7) . ?
C11 Mn1 2.170(4) . ?
C12 C13 1.410(7) . ?
C12 Mn1 2.142(5) . ?
C13 C14 1.402(8) . ?
C13 Mn1 2.130(4) . ?
C14 C15 1.426(7) . ?
C14 Mn1 2.132(4) . ?
C15 Mn1 2.130(5) . ?
C101 O101 1.148(6) . ?
C101 Fe1 1.797(5) . ?
C102 O102 1.131(6) . ?
C102 Fe1 1.805(5) . ?
C103 O103 1.137(6) . ?
C103 Fe1 1.804(5) . ?
C201 O201 1.138(6) . ?
C201 Fe2 1.777(4) . ?
C202 O202 1.139(7) . ?
C202 Fe2 1.784(5) . ?
C203 O203 1.128(6) . ?
C203 Fe2 1.817(5) . ?
C301 O301 1.133(7) . ?
C301 Mn1 1.785(6) . ?
C302 O302 1.143(7) . ?
C302 Mn1 1.792(5) . ?
C303 O303 1.142(7) . ?
C303 Mn1 1.801(6) . ?
Fe1 S2 2.2580(11) . ?
Fe1 S1 2.2620(11) . ?
Fe1 Fe2 2.5070(8) . ?
Fe2 S2 2.2533(11) . ?
Fe2 S1 2.2723(10) . ?
